data_4120917
loop_
_publ_author_name
'Nicolaas A. Vermeulen'
'Olga Karagiaridi'
'Amy A. Sarjeant'
'Charlotte L. Stern'
'Joseph T. Hupp'
'Omar K. Farha'
'J. Fraser Stoddart'

_publ_contact_author_name
;
;
_publ_section_title
;
 Aromatizing Olefin Metathesis by Ligand Isolation inside a Metal- Organic
 Framework
;
_journal_name_full 'Journal of the American Chemical Society'
_journal_page_first 14916
_journal_page_last 14919
_journal_paper_doi 10.1021/ja407333q
_journal_volume 135
_journal_year 2013
_chemical_formula_moiety 'C58 H36 Br2 N2 O8 Zn2'
_chemical_formula_sum 'C58 H36 Br2 N2 O8 Zn2'
_chemical_formula_weight 1179.45
_chemical_name_systematic
;
 ?
;
_space_group_crystal_system orthorhombic
_space_group_IT_number 47
_space_group_name_Hall '-P 2 2'
_space_group_name_H-M_alt 'P m m m'
_symmetry_space_group_name_Hall '-P 2 2'
_symmetry_space_group_name_H-M 'P m m m'
_atom_sites_solution_hydrogens geom
_audit_creation_date 2013-02-01
_audit_creation_method
;
  Olex2 1.2
  (compiled Dec  5 2012 16:17:34, GUI svn.r4385)
;
_cell_angle_alpha 90
_cell_angle_beta 90
_cell_angle_gamma 90
_cell_formula_units_Z 1
_cell_length_a 10.2939(11)
_cell_length_b 16.4035(15)
_cell_length_c 18.242(3)
_cell_measurement_reflns_used 1972
_cell_measurement_temperature 100(2)
_cell_measurement_theta_max 61.28
_cell_measurement_theta_min 4.30
_cell_volume 3080.3(7)
_computing_cell_refinement 'SAINT V7.23A (Bruker, 2005)'
_computing_data_collection 'APEX2 V2.1-4 (Bruker, 2007)'
_computing_data_reduction 'Bruker SAINT'
_computing_molecular_graphics
;
O. V. Dolomanov, L. J. Bourhis, R. J. Gildea, J. A. K. Howard and H. Puschmann,
OLEX2: a complete structure solution, refinement and analysis program.
J. Appl. Cryst. (2009). 42, 339-341.
;
_computing_publication_material
;
O. V. Dolomanov, L. J. Bourhis, R. J. Gildea, J. A. K. Howard and H. Puschmann,
OLEX2: a complete structure solution, refinement and analysis program.
J. Appl. Cryst. (2009). 42, 339-341.
;
_computing_structure_refinement
;
SHELXL, G.M. Sheldrick, Acta Cryst.
(2008). A64, 112-122
;
_diffrn_ambient_temperature 99.99
_diffrn_detector_area_resol_mean 8
_diffrn_measured_fraction_theta_full 0.680
_diffrn_measured_fraction_theta_max 0.928
_diffrn_measurement_device_type 'Bruker Kappa APEX CCD area detector'
_diffrn_measurement_method '\w and \f scans'
_diffrn_radiation_monochromator 'Quazar optics'
_diffrn_radiation_type CuK\a
_diffrn_radiation_wavelength 1.54178
_diffrn_reflns_av_R_equivalents 0.0821
_diffrn_reflns_av_unetI/netI 0.0947
_diffrn_reflns_Laue_measured_fraction_full 0.680
_diffrn_reflns_Laue_measured_fraction_max 0.928
_diffrn_reflns_limit_h_max 10
_diffrn_reflns_limit_h_min -11
_diffrn_reflns_limit_k_max 17
_diffrn_reflns_limit_k_min -15
_diffrn_reflns_limit_l_max 19
_diffrn_reflns_limit_l_min -19
_diffrn_reflns_number 5116
_diffrn_reflns_point_group_measured_fraction_full 0.680
_diffrn_reflns_point_group_measured_fraction_max 0.928
_diffrn_reflns_theta_full 67.679
_diffrn_reflns_theta_max 55.98
_diffrn_reflns_theta_min 2.42
_diffrn_source microsource
_diffrn_standards_number 0
_exptl_absorpt_coefficient_mu 1.435
_exptl_absorpt_correction_T_max 0.7521
_exptl_absorpt_correction_T_min 0.4471
_exptl_absorpt_correction_type multi-scan
_exptl_absorpt_process_details
;
SADABS-2008/1 (Bruker,2008) was used for absorption correction.
wR2(int) was 0.0998 before and 0.0639 after correction.
The Ratio of minimum to maximum transmission is 0.5945.
The \l/2 correction factor is 0.0015.
;
_exptl_crystal_colour yellow
_exptl_crystal_colour_primary yellow
_exptl_crystal_density_diffrn 0.636
_exptl_crystal_description plate
_exptl_crystal_F_000 592
_exptl_crystal_size_max 0.318
_exptl_crystal_size_mid 0.087
_exptl_crystal_size_min 0.055
_refine_diff_density_max 1.091
_refine_diff_density_min -0.908
_refine_diff_density_rms 0.124
_refine_ls_extinction_method none
_refine_ls_goodness_of_fit_ref 1.141
_refine_ls_hydrogen_treatment constr
_refine_ls_matrix_type full
_refine_ls_number_parameters 136
_refine_ls_number_reflns 2156
_refine_ls_number_restraints 192
_refine_ls_restrained_S_all 1.400
_refine_ls_R_factor_all 0.1609
_refine_ls_R_factor_gt 0.1189
_refine_ls_shift/su_max 0.007
_refine_ls_shift/su_mean 0.000
_refine_ls_structure_factor_coef Fsqd
_refine_ls_weighting_details
;
 w=1/[\s^2^(Fo^2^)+(0.2000P)^2^]
 where P=(Fo^2^+2Fc^2^)/3
;
_refine_ls_weighting_scheme calc
_refine_ls_wR_factor_gt 0.3123
_refine_ls_wR_factor_ref 0.3484
_reflns_Friedel_coverage 0.000
_reflns_number_gt 1168
_reflns_number_total 2156
_reflns_threshold_expression 'I > 2\s(I)'
_cod_data_source_file ja407333q_si_003.cif
_cod_data_source_block n2402
_cod_original_cell_volume 3080.2(6)
_cod_database_code 4120917
_olex2_refinement_description
;
1. Fixed Uiso
 At 1.2 times of:
  H15 of C15, {H14A,H14B} of C14, H13 of C13, H9 of C9, H8 of C8, H4 of C4,
  H3 of C3
 At 1.5 times of:
  {H16A,H16B} of C16
2. Restrained distances
 C13-C12
 1.481 with sigma of 0.0001
 C13-C14
 1.329 with sigma of 0.0001
 C12-C14
 2.502 with sigma of 0.0001
 C9-C15 - C9-C10 - C9-C8 - C11-C10 - C12-C11 - C13-C12 - C14-C13 - C16-C15 -
 N1-C8 - C9-C8 - C9-C10 - C9-C15
 with sigma of 0.01
 N1-C9 - C8-C10
 with sigma of 0.02
3. Rigid bond restraints
 All non-hydrogen atoms
 with sigma for 1-2 distances of 0.004 and sigma for 1-3 distances of 0.01
4. Uiso/Uaniso restraints and constraints
All non-hydrogen atoms have similar U: within 1.7A with sigma of 0.01 
and sigma for terminal atoms of 0.02
Uanis(C1) - Ueq, Uanis(C2) - Ueq, Uanis(C3) - Ueq: with sigma of 0.01 
and sigma for terminal atoms of 0.02
5. others
 Fixed Sof: C8(0.5) H8(0.5) C9(0.5) H9(0.5) C13(0.25) H13(0.25) C14(0.25)
 H14A(0.25) H14B(0.25) C15(0.25) H15(0.25) C16(0.25) H16A(0.25) H16B(0.25)
6.a Aromatic/amide H refined with riding coordinates:
 C3(H3), C4(H4), C8(H8), C9(H9), C13(H13), C15(H15)
6.b X=CH2 refined with riding coordinates:
 C14(H14A,H14B), C16(H16A,H16B)
;
_smtbx_masks_special_details
;
The solvent masking procedure as implemented in Olex2 was used to remove the
electronic contribution of solvent molecules from the refinement.  As the exact
solvent content is not known, only the atoms used in the refinement model are
reported in the formula here.

Total solvent accessible volume / cell = 1877.3 Ang^3^ [60.9%]
Total electron count / cell = 218.3
;
_shelx_estimated_absorpt_t_max 0.925
_shelx_estimated_absorpt_t_min 0.658
_shelx_space_group_comment
;
The symmetry employed for this shelxl refinement is uniquely defined
by the following loop, which should always be used as a source of
symmetry information in preference to the above space-group names.
They are only intended as comments.
;
_shelxl_version_number 2012-9

loop_
_space_group_symop_operation_xyz
'x, y, z'
'-x, -y, z'
'-x, y, -z'
'x, -y, -z'
'-x, -y, -z'
'x, y, -z'
'x, -y, z'
'-x, y, z'

loop_
_atom_site_label
_atom_site_type_symbol
_atom_site_fract_x
_atom_site_fract_y
_atom_site_fract_z
_atom_site_U_iso_or_equiv
_atom_site_adp_type
_atom_site_occupancy
_atom_site_site_symmetry_order
_atom_site_calc_flag
_atom_site_refinement_flags_posn
_atom_site_refinement_flags_adp
_atom_site_refinement_flags_occupancy
_atom_site_disorder_assembly
_atom_site_disorder_group
Br1 Br 0.1820(2) 1.0000 0.5000 0.1414(17) Uani 1 4 d S TU P . .
Zn1 Zn 0.0000 0.5000 0.42022(14) 0.0508(9) Uani 1 4 d S TU P . .
O1 O 0.1356(7) 0.5872(4) 0.4408(4) 0.081(2) Uani 1 1 d . U . . .
N1 N 0.0000 0.5000 0.3153(11) 0.105(5) Uani 1 4 d DS TU P . .
C1 C 0.1607(13) 0.6136(7) 0.5000 0.064(3) Uani 1 2 d S TU P . .
C2 C 0.2346(13) 0.6960(6) 0.5000 0.064(3) Uani 1 2 d S TU P . .
C3 C 0.2711(11) 0.7324(6) 0.4361(6) 0.089(3) Uani 1 1 d . U . . .
H3 H 0.2547 0.7059 0.3907 0.107 Uiso 1 1 calc R U . . .
C4 C 0.3307(11) 0.8064(6) 0.4367(7) 0.093(3) Uani 1 1 d . U . . .
H4 H 0.3498 0.8326 0.3916 0.112 Uiso 1 1 calc R U . . .
C5 C 0.3632(13) 0.8431(7) 0.5000 0.073(3) Uani 1 2 d S TU P . .
C6 C 0.4314(10) 0.9269(6) 0.5000 0.065(3) Uani 1 2 d S TU P . .
C7 C 0.3661(16) 1.0000 0.5000 0.070(4) Uani 1 4 d S TU P . .
C8 C -0.0960(18) 0.5364(13) 0.2735(9) 0.130(5) Uani 0.5 1 d D U P B .
H8 H -0.1617 0.5663 0.2983 0.156 Uiso 0.5 1 calc R U P . .
C9 C -0.1021(18) 0.5318(16) 0.1975(8) 0.150(5) Uani 0.5 1 d D U P . .
H9 H -0.1777 0.5508 0.1730 0.180 Uiso 0.5 1 calc R U P A 2
C10 C 0.0000 0.5000 0.1563(11) 0.161(6) Uani 1 4 d DS TU P B .
C11 C 0.0000 0.5000 0.0796(10) 0.182(7) Uani 1 4 d DS TU P . .
C12 C -0.1207(2) 0.5000 0.0449(6) 0.203(8) Uani 1 2 d DS TU P B .
C13 C -0.2449(2) 0.5421(4) 0.0608(5) 0.206(9) Uani 0.25 1 d D U P . .
H13 H -0.2411 0.5887 0.0916 0.247 Uiso 0.25 1 calc R U P B .
C14 C -0.3611(2) 0.5204(6) 0.0357(5) 0.210(12) Uani 0.25 1 d D U P B .
H14A H -0.3694 0.4741 0.0048 0.252 Uiso 0.5 2 calc R U P . .
H14B H -0.4358 0.5511 0.0488 0.252 Uiso 0.25 1 calc R U P . .
C15 C -0.224(4) 0.569(4) 0.190(3) 0.157(7) Uani 0.25 1 d D U P B 1
H15 H -0.2724 0.5289 0.1646 0.189 Uiso 0.25 1 calc R U P B 1
C16 C -0.315(6) 0.632(4) 0.199(4) 0.168(12) Uani 0.25 1 d D U P B 1
H16A H -0.2905 0.6810 0.2229 0.252 Uiso 0.25 1 calc R U P B 1
H16B H -0.4002 0.6257 0.1801 0.252 Uiso 0.25 1 calc R U P B 1

loop_
_atom_site_aniso_label
_atom_site_aniso_U_11
_atom_site_aniso_U_22
_atom_site_aniso_U_33
_atom_site_aniso_U_23
_atom_site_aniso_U_13
_atom_site_aniso_U_12
Br1 0.0575(15) 0.0463(14) 0.320(5) 0.000 0.000 0.000
Zn1 0.0492(12) 0.0126(10) 0.091(2) 0.000 0.000 0.000
O1 0.103(4) 0.044(4) 0.096(5) 0.012(3) -0.009(4) -0.036(3)
N1 0.122(12) 0.105(11) 0.088(4) 0.000 0.000 0.000
C1 0.071(5) 0.026(4) 0.094(6) 0.000 0.000 -0.009(4)
C2 0.075(5) 0.028(4) 0.090(5) 0.000 0.000 -0.013(4)
C3 0.113(5) 0.053(4) 0.102(5) 0.006(3) 0.001(4) -0.039(4)
C4 0.107(6) 0.055(5) 0.118(7) 0.010(4) 0.001(5) -0.047(4)
C5 0.064(5) 0.027(4) 0.129(8) 0.000 0.000 -0.019(4)
C6 0.042(4) 0.018(4) 0.133(9) 0.000 0.000 -0.004(3)
C7 0.051(4) 0.023(5) 0.137(11) 0.000 0.000 0.000
C8 0.148(12) 0.148(12) 0.093(7) 0.006(7) -0.013(6) 0.007(6)
C9 0.170(12) 0.186(13) 0.094(7) 0.008(7) -0.012(5) 0.009(6)
C10 0.177(13) 0.212(14) 0.093(9) 0.000 0.000 0.000
C11 0.198(15) 0.253(16) 0.095(9) 0.000 0.000 0.000
C12 0.212(16) 0.290(17) 0.108(11) 0.000 -0.014(6) 0.000
C13 0.211(17) 0.29(2) 0.114(14) 0.002(10) -0.017(11) 0.004(8)
C14 0.217(18) 0.30(3) 0.12(2) 0.00(2) -0.025(19) 0.003(17)
C15 0.175(14) 0.193(16) 0.104(12) 0.014(11) -0.021(9) 0.015(10)
C16 0.18(2) 0.20(2) 0.13(2) 0.01(2) -0.01(2) 0.018(15)

loop_
_atom_type_symbol
_atom_type_description
_atom_type_scat_dispersion_real
_atom_type_scat_dispersion_imag
_atom_type_scat_source
C C 0.0181 0.0091 'International Tables Vol C Tables 4.2.6.8 and 6.1.1.4'
H H 0.0000 0.0000 'International Tables Vol C Tables 4.2.6.8 and 6.1.1.4'
Br Br -0.6763 1.2805 'International Tables Vol C Tables 4.2.6.8 and 6.1.1.4'
N N 0.0311 0.0180 'International Tables Vol C Tables 4.2.6.8 and 6.1.1.4'
O O 0.0492 0.0322 'International Tables Vol C Tables 4.2.6.8 and 6.1.1.4'
Zn Zn -1.5491 0.6778 'International Tables Vol C Tables 4.2.6.8 and 6.1.1.4'

loop_
_geom_angle_atom_site_label_1
_geom_angle_atom_site_label_2
_geom_angle_atom_site_label_3
_geom_angle
_geom_angle_site_symmetry_1
_geom_angle_site_symmetry_3
O1 Zn1 Zn1 79.3(2) 7_565 5_566
O1 Zn1 Zn1 79.3(2) . 5_566
O1 Zn1 Zn1 79.3(2) 2_565 5_566
O1 Zn1 Zn1 79.3(2) 8 5_566
O1 Zn1 O1 89.4(4) 2_565 8
O1 Zn1 O1 86.7(4) 2_565 7_565
O1 Zn1 O1 158.7(4) 8 7_565
O1 Zn1 O1 158.7(4) 2_565 .
O1 Zn1 O1 86.7(4) 8 .
O1 Zn1 O1 89.4(4) 7_565 .
N1 Zn1 Zn1 180.0 . 5_566
N1 Zn1 O1 100.7(2) . .
N1 Zn1 O1 100.7(2) . 7_565
N1 Zn1 O1 100.7(2) . 2_565
N1 Zn1 O1 100.7(2) . 8
C1 O1 Zn1 124.9(8) . .
C8 N1 Zn1 123.4(9) 2_565 .
C8 N1 Zn1 123.4(9) 8 .
C8 N1 Zn1 123.4(9) 7_565 .
C8 N1 Zn1 123.4(9) . .
C8 N1 C8 113.2(19) . 2_565
C8 N1 C8 51(2) 8 2_565
C8 N1 C8 91(2) 7_565 2_565
C8 N1 C8 91(2) . 8
C8 N1 C8 113.2(19) 7_565 8
C8 N1 C8 51(2) 7_565 .
O1 C1 O1 130.0(12) . 6_556
O1 C1 C2 115.0(6) . .
O1 C1 C2 115.0(6) 6_556 .
C3 C2 C1 121.2(6) 6_556 .
C3 C2 C1 121.2(6) . .
C3 C2 C3 117.6(12) . 6_556
C2 C3 H3 119.7 . .
C4 C3 C2 120.6(11) . .
C4 C3 H3 119.7 . .
C3 C4 H4 119.4 . .
C5 C4 C3 121.3(11) . .
C5 C4 H4 119.4 . .
C4 C5 C4 118.4(12) 6_556 .
C4 C5 C6 120.8(6) 6_556 .
C4 C5 C6 120.8(6) . .
C6 C6 C5 117.1(7) 3_656 .
C7 C6 C5 123.7(11) . .
C7 C6 C6 119.3(8) . 3_656
C6 C7 Br1 119.3(8) 7_575 .
C6 C7 Br1 119.3(8) . .
C6 C7 C6 121.4(15) 7_575 .
N1 C8 H8 118.0 . .
N1 C8 C9 123.9(13) . .
N1 C8 C9 100.6(14) . 7_565
C9 C8 H8 118.0 . .
C9 C8 H8 132.0 7_565 .
C9 C8 C9 35.7(17) . 7_565
C8 C9 H9 119.2 . .
C8 C9 C10 121.6(12) . .
C8 C9 C15 97(3) . .
C10 C9 H9 119.2 . .
C10 C9 C15 142(3) . .
C9 C10 C9 44(2) 2_565 8
C9 C10 C9 98(2) 2_565 7_565
C9 C10 C9 114.7(19) 8 7_565
C9 C10 C9 114.7(19) 2_565 .
C9 C10 C9 98(2) 8 .
C9 C10 C9 44(2) 7_565 .
C9 C10 C11 122.6(9) 2_565 .
C9 C10 C11 122.6(9) 8 .
C9 C10 C11 122.6(9) 7_565 .
C9 C10 C11 122.6(9) . .
C12 C11 C10 117.0(6) . .
C12 C11 C10 117.0(6) 2_565 .
C12 C11 C12 126.0(12) 2_565 .
C11 C12 C12 117.0(6) . 6
C11 C12 C13 132.8(6) . 7_565
C11 C12 C13 132.8(6) . .
C13 C12 C12 101.3(5) 7_565 6
C13 C12 C12 101.3(5) . 6
C13 C12 C13 55.6(5) 7_565 .
C12 C13 H13 117.1 . .
C12 C13 C14 106.5(5) . 7_565
C14 C13 C12 125.759(16) . .
C14 C13 H13 117.1 . .
C14 C13 H13 134.2 7_565 .
C14 C13 C14 23.1(6) . 7_565
C13 C14 H14A 120.0 . .
C13 C14 H14B 120.0 . .
H14A C14 H14B 120.0 . .
C9 C15 H15 102.4 . .
C16 C15 C9 155(7) . .
C16 C15 H15 102.4 . .
C15 C16 H16A 120.0 . .
C15 C16 H16B 120.0 . .
H16A C16 H16B 120.0 . .

loop_
_geom_bond_atom_site_label_1
_geom_bond_atom_site_label_2
_geom_bond_distance
_geom_bond_site_symmetry_2
Br1 C7 1.895(16) .
Zn1 Zn1 2.911(5) 5_566
Zn1 O1 2.034(6) 2_565
Zn1 O1 2.034(6) 8
Zn1 O1 2.034(6) 7_565
Zn1 O1 2.034(6) .
Zn1 N1 1.91(2) .
O1 C1 1.191(7) .
N1 C8 1.383(8) 7_565
N1 C8 1.383(8) .
N1 C8 1.383(8) 2_565
N1 C8 1.383(8) 8
C1 O1 1.191(7) 6_556
C1 C2 1.551(16) .
C2 C3 1.363(11) .
C2 C3 1.363(11) 6_556
C3 H3 0.9500 .
C3 C4 1.359(13) .
C4 H4 0.9500 .
C4 C5 1.344(12) .
C5 C4 1.344(12) 6_556
C5 C6 1.544(14) .
C6 C6 1.41(2) 3_656
C6 C7 1.375(13) .
C7 C6 1.375(13) 7_575
C8 H8 0.9500 .
C8 C9 1.390(8) .
C8 C9 1.78(2) 7_565
C9 H9 0.9500 .
C9 C10 1.393(8) .
C9 C15 1.401(8) .
C10 C9 1.393(8) 2_565
C10 C9 1.393(8) 8
C10 C9 1.393(8) 7_565
C10 C11 1.399(8) .
C11 C12 1.395(7) 2_565
C11 C12 1.395(7) .
C12 C12 1.64(2) 6
C12 C13 1.48098(16) 7_565
C12 C13 1.48098(16) .
C13 H13 0.9500 .
C13 C14 1.640(9) 7_565
C13 C14 1.32901(16) .
C14 H14A 0.9500 .
C14 H14B 0.9500 .
C15 H15 0.9500 .
C15 C16 1.401(8) .
C16 H16A 0.9500 .
C16 H16B 0.9500 .

loop_
_geom_torsion_atom_site_label_1
_geom_torsion_atom_site_label_2
_geom_torsion_atom_site_label_3
_geom_torsion_atom_site_label_4
_geom_torsion
_geom_torsion_site_symmetry_1
_geom_torsion_site_symmetry_4
Zn1 O1 C1 O1 16(2) . 6_556
Zn1 O1 C1 C2 -162.2(7) . .
Zn1 N1 C8 C9 -145.6(4) . 7_565
Zn1 N1 C8 C9 -175.2(19) . .
O1 C1 C2 C3 179.1(12) 6_556 .
O1 C1 C2 C3 -179.1(12) . 6_556
O1 C1 C2 C3 2.4(19) 6_556 6_556
O1 C1 C2 C3 -2.4(19) . .
N1 C8 C9 C10 -10(4) . .
N1 C8 C9 C15 173(3) . .
C1 C2 C3 C4 177.1(12) . .
C2 C3 C4 C5 5(2) . .
C3 C2 C3 C4 -6(2) 6_556 .
C3 C4 C5 C4 -3(2) . 6_556
C3 C4 C5 C6 179.7(12) . .
C4 C5 C6 C6 -91.2(12) . 3_656
C4 C5 C6 C6 91.2(12) 6_556 3_656
C4 C5 C6 C7 88.8(12) . .
C4 C5 C6 C7 -88.8(12) 6_556 .
C5 C6 C7 Br1 0.0 . .
C5 C6 C7 C6 180.0 . 7_575
C6 C6 C7 Br1 180.0 3_656 .
C6 C6 C7 C6 0.0 3_656 7_575
C8 N1 C8 C9 52(3) 8 .
C8 N1 C8 C9 -37.2(11) 7_565 7_565
C8 N1 C8 C9 82.0(17) 8 7_565
C8 N1 C8 C9 -67(3) 7_565 .
C8 N1 C8 C9 4.8(19) 2_565 .
C8 N1 C8 C9 34.4(4) 2_565 7_565
C8 C9 C10 C9 80(3) . 7_565
C8 C9 C10 C9 -38(3) . 8
C8 C9 C10 C9 4.6(18) . 2_565
C8 C9 C10 C11 -175.4(18) . .
C8 C9 C15 C16 57(15) . .
C9 C8 C9 C10 -66(2) 7_565 .
C9 C8 C9 C15 117(3) 7_565 .
C9 C10 C11 C12 -26.4(14) . .
C9 C10 C11 C12 -153.6(14) 7_565 2_565
C9 C10 C11 C12 -26.4(14) 2_565 2_565
C9 C10 C11 C12 26.4(14) 8 2_565
C9 C10 C11 C12 153.6(14) . 2_565
C9 C10 C11 C12 153.6(14) 2_565 .
C9 C10 C11 C12 26.4(14) 7_565 .
C9 C10 C11 C12 -153.6(14) 8 .
C10 C9 C15 C16 -119(13) . .
C10 C11 C12 C12 180.000(1) . 6
C10 C11 C12 C13 -39.5(7) . 7_565
C10 C11 C12 C13 39.5(7) . .
C11 C12 C13 C14 -160.4(9) . .
C11 C12 C13 C14 -146.1(6) . 7_565
C12 C11 C12 C12 0.000(0) 2_565 6
C12 C11 C12 C13 -140.5(7) 2_565 .
C12 C11 C12 C13 140.5(7) 2_565 7_565
C12 C12 C13 C14 69.2(5) 6 7_565
C12 C12 C13 C14 54.9(10) 6 .
C13 C12 C13 C14 -41.1(12) 7_565 .
C13 C12 C13 C14 -26.8(6) 7_565 7_565
C15 C9 C10 C9 -180(7) . 2_565
C15 C9 C10 C9 138(5) . 8
C15 C9 C10 C9 -105(6) . 7_565
C15 C9 C10 C11 0(7) . .

loop_
_smtbx_masks_void_nr
_smtbx_masks_void_average_x
_smtbx_masks_void_average_y
_smtbx_masks_void_average_z
_smtbx_masks_void_volume
_smtbx_masks_void_count_electrons
1 -0.898 0.241 -0.777 1877.3 218.3
